data_8100467
loop_
_publ_author_name
'Kirchmaier, Ralph'
'Altin, Erg\"un'
'Lentz, Axel'

_publ_section_title
;
Crystal structure of diaqua-bis(pyridine)-m2-squarato(1,3)nickel(II), 
Ni(C~4~O~4~)(C~5~H~5~N)~2~(H~2~O)~2~
;
_journal_issue 4
_journal_name_full 'Zeitschrift f\"ur Kristallographie - New Crystal Structures'
_journal_page_first 541
_journal_page_last 542
_journal_volume 218
_journal_year 2003
_chemical_formula_moiety '(Ni 2+), (C5 H5 N)2, (C4 O4 2-), 2(H2 O)'
_chemical_formula_structural '[Ni (C4 O4) (C5 H5 N)2 (H2 O)2]'
_chemical_formula_sum 'C14 H14 N2 Ni O6'
_chemical_formula_weight 364.98
_space_group_IT_number 61
_symmetry_cell_setting orthorhombic
_symmetry_Int_Tables_number 61
_symmetry_space_group_name_Hall '-P 2ac 2ab'
_symmetry_space_group_name_H-M 'P b c a'
_cell_angle_alpha 90.00
_cell_angle_beta 90.00
_cell_angle_gamma 90.00
_cell_formula_units_Z 4
_cell_length_a 7.9143(12)
_cell_length_b 12.020(2)
_cell_length_c 15.718(3)
_cell_measurement_temperature 293(2)
_cell_volume 1495.3(5)
_diffrn_ambient_temperature 293(2)
_exptl_crystal_density_diffrn 1.621
_cod_depositor_comments
;
The following automatic conversions were performed:

'_symmetry_cell_setting' tag value 'orthorombic' was replaced with
'orthorhombic' value.

Automatic conversion script
Id: cif_fix_values 1646 2011-03-28 12:23:43Z adriana 
;
_cod_database_code 8100467

loop_
_symmetry_equiv_pos_as_xyz
'x, y, z'
'-x+1/2, -y, z+1/2'
'x+1/2, -y+1/2, -z'
'-x, y+1/2, -z+1/2'
'-x, -y, -z'
'x-1/2, y, -z-1/2'
'-x-1/2, y-1/2, z'
'x, -y-1/2, z-1/2'

loop_
_atom_site_label
_atom_site_type_symbol
_atom_site_fract_x
_atom_site_fract_y
_atom_site_fract_z
_atom_site_U_iso_or_equiv
_atom_site_adp_type
_atom_site_occupancy
_atom_site_symmetry_multiplicity
_atom_site_Wyckoff_symbol
_atom_site_calc_flag
_atom_site_refinement_flags
_atom_site_disorder_assembly
_atom_site_disorder_group
Ni1 Ni 0.0000 0.5000 0.0000 0.01729(12) Uani 1 4 a d S . .
O1 O -0.23511(17) 0.57474(10) -0.01453(8) 0.0233(3) Uani 1 8 c d . . .
O3 O 0.0840(2) 0.64830(11) 0.05499(9) 0.0254(3) Uani 1 8 c d . . .
O2 O -0.61224(19) 0.67389(10) -0.01793(10) 0.0358(4) Uani 1 8 c d . . .
N1 N -0.0687(2) 0.44376(12) 0.12190(10) 0.0250(4) Uani 1 8 c d . . .
C7 C -0.1374(3) 0.51247(17) 0.17946(14) 0.0343(5) Uani 1 8 c d . . .
H7 H -0.1599 0.5854 0.1634 0.041 Uiso 1 8 c calc R . .
C3 C -0.0392(3) 0.33801(17) 0.14666(13) 0.0328(5) Uani 1 8 c d . . .
H3 H 0.0076 0.2885 0.1077 0.039 Uiso 1 8 c calc R . .
C6 C -0.1763(4) 0.4803(2) 0.26137(15) 0.0450(6) Uani 1 8 c d . . .
H6 H -0.2240 0.5305 0.2994 0.054 Uiso 1 8 c calc R . .
C4 C -0.0758(4) 0.30065(19) 0.22748(15) 0.0435(6) Uani 1 8 c d . . .
H4 H -0.0546 0.2270 0.2423 0.052 Uiso 1 8 c calc R . .
C5 C -0.1433(3) 0.3724(2) 0.28586(14) 0.0462(7) Uani 1 8 c d . . .
H5 H -0.1665 0.3488 0.3410 0.055 Uiso 1 8 c calc R . .
C1 C -0.3791(3) 0.53274(14) -0.00620(11) 0.0197(4) Uani 1 8 c d . . .
C2 C -0.5499(3) 0.57833(15) -0.00864(12) 0.0220(4) Uani 1 8 c d . . .
H3A H 0.016(4) 0.697(2) 0.0496(19) 0.047(8) Uiso 1 8 c d . . .
H3B H 0.175(4) 0.665(2) 0.0307(18) 0.058(9) Uiso 1 8 c d . . .

loop_
_atom_site_aniso_label
_atom_site_aniso_U_11
_atom_site_aniso_U_22
_atom_site_aniso_U_33
_atom_site_aniso_U_23
_atom_site_aniso_U_13
_atom_site_aniso_U_12
Ni1 0.0129(2) 0.01613(17) 0.02281(18) 0.00037(13) -0.00010(13) 0.00006(13)
O1 0.0153(8) 0.0172(6) 0.0373(8) 0.0028(5) -0.0005(6) -0.0014(5)
O3 0.0204(9) 0.0192(7) 0.0365(8) -0.0027(6) -0.0020(7) 0.0014(6)
O2 0.0183(9) 0.0161(7) 0.0730(10) 0.0048(6) 0.0005(7) 0.0013(6)
N1 0.0220(10) 0.0264(9) 0.0267(8) 0.0008(6) 0.0019(7) -0.0017(8)
C7 0.0334(14) 0.0351(12) 0.0343(12) -0.0019(9) 0.0059(9) 0.0004(9)
C3 0.0343(14) 0.0313(11) 0.0327(11) 0.0045(9) 0.0001(9) 0.0015(9)
C6 0.0432(17) 0.0606(16) 0.0313(13) -0.0071(10) 0.0100(10) -0.0014(12)
C4 0.0475(17) 0.0423(13) 0.0407(13) 0.0152(10) -0.0013(11) -0.0011(12)
C5 0.0449(17) 0.0669(17) 0.0270(12) 0.0106(11) 0.0038(10) -0.0064(12)
C1 0.0164(11) 0.0156(8) 0.0271(10) 0.0002(7) -0.0017(8) 0.0002(7)
C2 0.0184(11) 0.0180(8) 0.0296(10) 0.0000(7) -0.0014(8) 0.0000(7)

loop_
_geom_bond_atom_site_label_1
_geom_bond_atom_site_label_2
_geom_bond_distance
_geom_bond_site_symmetry_2
_geom_bond_publ_flag
Ni1 O1 2.0788(13) 5_565 ?
Ni1 O1 2.0788(13) . ?
Ni1 O3 2.0897(13) 5_565 ?
Ni1 O3 2.0897(14) . ?
Ni1 N1 2.1033(15) . ?
Ni1 N1 2.1033(15) 5_565 ?
O1 C1 1.253(2) . ?
O2 C2 1.259(2) . ?
N1 C7 1.340(3) . ?
N1 C3 1.350(2) . ?
C7 C6 1.379(3) . ?
C3 C4 1.378(3) . ?
C6 C5 1.378(3) . ?
C4 C5 1.368(3) . ?
C1 C2 1.459(3) . ?
C1 C2 1.467(3) 5_465 ?
C2 C1 1.467(3) 5_465 ?
